data_4317460
loop_
_publ_author_name
'Shan-Ming Kuang'
'Phillip E. Fanwick'
'Richard A. Walton'

_publ_section_title
;
 Unsymmetrical Dirhenium Complexes That Contain [Re2]6+ and [Re2]5+ Cores
 Complexed by Tridentate Ligands with P2O and P2N Donor Sets
;
_journal_name_full 'Inorganic Chemistry'
_journal_page_first 405
_journal_page_last 412
_journal_paper_doi 10.1021/ic010983g
_journal_volume 41
_journal_year 2002
_chemical_formula_sum 'C55 H42 Cl4 O3 P3 Re2'
_chemical_formula_weight 1358.08
_chemical_name_systematic ' ?'
_space_group_IT_number 2
_symmetry_cell_setting triclinic
_symmetry_space_group_name_Hall '-P 1'
_symmetry_space_group_name_H-M 'P -1'
_atom_type_scat_source 'International Tables for Crystallography (Vol C)'
_cell_angle_alpha 109.6286(7)
_cell_angle_beta 104.2938(6)
_cell_angle_gamma 102.6112(7)
_cell_formula_units_Z 4
_cell_length_a 17.1912(2)
_cell_length_b 18.4794(2)
_cell_length_c 20.5209(3)
_cell_measurement_reflns_used 59150
_cell_measurement_temperature 150
_cell_measurement_theta_max 27
_cell_measurement_theta_min 5
_cell_volume 5616.74(13)
_computing_cell_refinement DENZO/SCALEPACK_(Otwinowski,_1996)
_computing_data_collection Collect_(Nonius,_1998)
_computing_data_reduction DENZO/SCALEPACK_(Otwinowski,_1996)
_computing_molecular_graphics
;
     ORTEP (Johnson, 1976)
     Xtal_GX (Hall, 1995)
     PLUTON (Spek, 1991)
;
_computing_publication_material CIF_VAX_MolEN_(Fair,_1990)
_computing_structure_refinement SHELX97_(Sheldrick,_1997)
_computing_structure_solution PATTY_(DIRDIF92,_Beurskins,_1992)
_diffrn_ambient_temperature 150
_diffrn_radiation_type MO-K\a
_diffrn_radiation_wavelength 0.71073
_diffrn_reflns_av_R_equivalents 0.064
_diffrn_reflns_limit_h_max 22
_diffrn_reflns_limit_h_min 0
_diffrn_reflns_limit_k_max 23
_diffrn_reflns_limit_k_min -23
_diffrn_reflns_limit_l_max 25
_diffrn_reflns_limit_l_min -26
_diffrn_reflns_number 59150
_diffrn_reflns_theta_max 27.47
_diffrn_reflns_theta_min 5.00
_exptl_absorpt_coefficient_mu 4.680
_exptl_absorpt_correction_T_max 0.3103
_exptl_absorpt_correction_T_min 0.2392
_exptl_absorpt_correction_type refined_empirical_(Otwinowski_&_Minor,_1996
_exptl_crystal_colour red
_exptl_crystal_density_diffrn 1.61
_exptl_crystal_description chunk
_exptl_crystal_F_000 2636
_exptl_crystal_size_max 0.30
_exptl_crystal_size_mid 0.28
_exptl_crystal_size_min 0.25
_refine_diff_density_max 2.02
_refine_diff_density_min -1.69
_refine_ls_d_res_high 0.81
_refine_ls_extinction_method none
_refine_ls_goodness_of_fit_ref 0.880
_refine_ls_hydrogen_treatment H_atoms_riding
_refine_ls_matrix_type full
_refine_ls_number_parameters 1207
_refine_ls_number_reflns 21728
_refine_ls_number_restraints 0
_refine_ls_R_factor_gt 0.042
_refine_ls_shift/su_max 0.002
_refine_ls_structure_factor_coef Fsqd
_refine_ls_weighting_details '1/[\s^2^(Fo^2^)+(0.0599P)^2^+0.0000P] where P=(Fo^2^+2Fc^2^)/3  '
_refine_ls_weighting_scheme calc
_refine_ls_wR_factor_ref 0.099
_reflns_number_gt 19834
_reflns_number_total 25216
_reflns_threshold_expression >2.0\s(I)
_cod_data_source_file ic010983g_5.cif
_cod_data_source_block KSM56
_cod_depositor_comments
;
The following automatic conversions were performed:

'_refine_ls_weighting_scheme' value 'calc ' changed to 'calc'
according to the built-in table from CIF Core dictionary named
'cif_core.dic' version 2.4.1 from 2010-06-29.

Automatic conversion script
Id: cif_fix_values 1646 2011-03-28 12:23:43Z adriana 
;
_cod_original_cell_volume 5616.7(3)
_cod_database_code 4317460

loop_
_symmetry_equiv_pos_as_xyz
'x, y, z'
'-x, -y, -z'

loop_
_atom_site_aniso_label
_atom_site_aniso_U_11
_atom_site_aniso_U_22
_atom_site_aniso_U_33
_atom_site_aniso_U_12
_atom_site_aniso_U_13
_atom_site_aniso_U_23
Re(1) 0.01877(14) 0.01662(14) 0.01534(16) 0.00307(11) 0.00509(12) 0.00588(12)
Re(2) 0.02010(14) 0.01672(14) 0.01689(16) 0.00339(11) 0.00657(12) 0.00652(12)
Re(3) 0.01703(14) 0.01697(13) 0.01638(16) 0.00622(11) 0.00766(12) 0.00737(12)
Re(4) 0.02079(15) 0.01676(14) 0.02217(17) 0.00603(11) 0.01053(13) 0.00862(12)
Cl(11) 0.0260(9) 0.0317(10) 0.0245(10) 0.0112(8) 0.0045(8) 0.0126(8)
Cl(21) 0.0244(9) 0.0177(8) 0.0203(10) 0.0013(7) 0.0044(8) 0.0050(7)
Cl(22) 0.0328(10) 0.0275(9) 0.0289(11) 0.0075(8) 0.0075(9) 0.0177(9)
Cl(23) 0.0331(10) 0.0266(9) 0.0251(11) 0.0007(8) 0.0161(9) 0.0007(8)
Cl(31) 0.0239(9) 0.0340(10) 0.0265(10) 0.0176(8) 0.0096(8) 0.0152(9)
Cl(41) 0.0322(10) 0.0228(9) 0.0305(11) 0.0029(8) 0.0085(9) 0.0047(8)
Cl(42) 0.0416(11) 0.0276(9) 0.0378(12) 0.0166(9) 0.0152(10) 0.0218(9)
Cl(43) 0.0359(10) 0.0279(9) 0.0264(11) 0.0065(8) 0.0200(9) 0.0090(8)
P(1) 0.0317(11) 0.0242(10) 0.0315(12) 0.0120(9) 0.0118(10) 0.0106(9)
P(2) 0.0234(9) 0.0182(9) 0.0167(10) 0.0065(8) 0.0068(8) 0.0055(8)
P(3) 0.0241(10) 0.0198(9) 0.0158(10) 0.0012(8) 0.0034(8) 0.0016(8)
P(4) 0.0231(10) 0.0417(12) 0.0269(12) 0.0164(9) 0.0114(9) 0.0174(10)
P(5) 0.0209(9) 0.0216(9) 0.0186(10) 0.0088(8) 0.0093(8) 0.0085(8)
P(6) 0.0237(9) 0.0183(9) 0.0190(10) 0.0068(8) 0.0075(8) 0.0072(8)
O(1) 0.027(3) 0.019(2) 0.021(3) 0.008(2) 0.012(2) 0.008(2)
O(2) 0.022(3) 0.022(3) 0.024(3) 0.006(2) 0.005(2) 0.011(2)
O(3) 0.022(3) 0.019(2) 0.021(3) 0.010(2) 0.011(2) 0.008(2)
O(4) 0.018(2) 0.023(3) 0.027(3) 0.005(2) 0.007(2) 0.011(2)
O(23) 0.025(3) 0.022(3) 0.027(3) 0.001(2) 0.007(2) 0.010(2)
O(26) 0.021(2) 0.021(2) 0.020(3) 0.007(2) 0.011(2) 0.010(2)
C(10) 0.030(4) 0.021(4) 0.022(4) 0.005(3) 0.009(3) 0.008(3)
C(40) 0.019(4) 0.023(4) 0.015(4) 0.005(3) 0.005(3) 0.002(3)
C(111) 0.032(4) 0.024(4) 0.040(5) 0.012(3) 0.015(4) 0.018(4)
C(112) 0.031(4) 0.029(4) 0.039(5) 0.011(4) 0.008(4) 0.024(4)
C(113) 0.029(4) 0.046(5) 0.056(6) 0.015(4) 0.018(4) 0.032(5)
C(114) 0.043(5) 0.066(7) 0.093(9) 0.016(5) 0.020(6) 0.063(7)
C(115) 0.051(6) 0.049(6) 0.089(8) 0.027(5) 0.020(6) 0.055(6)
C(116) 0.036(5) 0.036(5) 0.059(6) 0.017(4) 0.019(5) 0.029(5)
C(121) 0.026(4) 0.016(3) 0.036(5) 0.010(3) 0.012(4) 0.014(3)
C(122) 0.028(4) 0.021(4) 0.021(4) 0.002(3) 0.007(3) 0.003(3)
C(123) 0.039(5) 0.033(4) 0.032(5) 0.014(4) 0.016(4) 0.004(4)
C(124) 0.032(5) 0.029(4) 0.049(6) 0.016(4) 0.010(4) 0.008(4)
C(125) 0.027(4) 0.025(4) 0.052(6) 0.003(3) 0.006(4) 0.022(4)
C(126) 0.042(5) 0.035(5) 0.040(5) 0.018(4) 0.011(4) 0.022(4)
C(131) 0.033(4) 0.019(4) 0.043(5) 0.014(3) 0.020(4) 0.010(4)
C(132) 0.029(4) 0.021(4) 0.043(6) 0.006(3) 0.009(4) 0.005(4)
C(133) 0.036(5) 0.042(5) 0.064(7) 0.011(4) 0.016(5) 0.022(5)
C(134) 0.042(5) 0.045(5) 0.076(8) 0.021(5) 0.035(6) 0.029(6)
C(135) 0.072(7) 0.049(6) 0.061(8) 0.036(6) 0.040(7) 0.012(6)
C(136) 0.057(6) 0.052(6) 0.053(7) 0.040(5) 0.026(5) 0.012(5)
C(211) 0.024(4) 0.032(4) 0.022(4) 0.009(3) 0.010(3) 0.014(4)
C(212) 0.024(4) 0.029(4) 0.023(4) 0.009(3) 0.014(3) 0.013(3)
C(213) 0.027(4) 0.038(5) 0.025(5) 0.002(4) 0.004(4) 0.011(4)
C(214) 0.027(4) 0.062(6) 0.049(6) 0.018(4) 0.018(4) 0.035(5)
C(215) 0.030(4) 0.041(5) 0.028(5) 0.017(4) 0.017(4) 0.011(4)
C(216) 0.032(4) 0.025(4) 0.032(5) 0.011(3) 0.013(4) 0.011(4)
C(221) 0.020(4) 0.022(4) 0.023(4) 0.005(3) 0.007(3) 0.007(3)
C(222) 0.024(4) 0.021(4) 0.032(5) 0.007(3) 0.015(4) 0.011(3)
C(223) 0.026(4) 0.028(4) 0.058(6) 0.012(3) 0.022(4) 0.019(4)
C(224) 0.034(5) 0.021(4) 0.070(7) 0.011(4) 0.023(5) 0.008(5)
C(225) 0.050(6) 0.028(4) 0.046(6) 0.019(4) 0.016(5) 0.003(4)
C(226) 0.036(5) 0.041(5) 0.031(5) 0.012(4) 0.017(4) 0.013(4)
C(231) 0.026(4) 0.015(3) 0.012(4) 0.005(3) 0.008(3) 0.002(3)
C(232) 0.027(4) 0.032(4) 0.028(5) 0.015(3) 0.011(4) 0.018(4)
C(233) 0.045(5) 0.042(5) 0.037(5) 0.014(4) 0.022(4) 0.026(4)
C(234) 0.052(5) 0.042(5) 0.027(5) 0.019(4) 0.010(4) 0.024(4)
C(235) 0.032(4) 0.041(5) 0.024(5) 0.013(4) 0.011(4) 0.015(4)
C(236) 0.030(4) 0.029(4) 0.023(4) 0.004(3) 0.009(4) 0.011(4)
C(311) 0.030(4) 0.022(4) 0.020(4) 0.003(3) 0.009(4) 0.001(3)
C(312) 0.018(4) 0.020(4) 0.036(5) -0.005(3) 0.005(4) 0.008(4)
C(313) 0.036(5) 0.030(4) 0.035(5) 0.005(4) 0.014(4) 0.013(4)
C(314) 0.035(5) 0.033(5) 0.050(6) -0.002(4) 0.013(4) 0.024(5)
C(315) 0.034(5) 0.033(5) 0.050(6) -0.007(4) 0.010(4) 0.018(5)
C(316) 0.039(5) 0.030(4) 0.026(5) 0.003(4) 0.003(4) 0.010(4)
C(321) 0.029(4) 0.026(4) 0.026(5) 0.004(3) 0.005(4) 0.010(4)
C(322) 0.030(4) 0.049(5) 0.018(4) 0.000(4) 0.005(4) 0.010(4)
C(323) 0.027(5) 0.077(7) 0.028(5) 0.004(5) -0.002(4) 0.020(5)
C(324) 0.043(5) 0.065(6) 0.028(5) 0.024(5) 0.007(4) 0.020(5)
C(325) 0.056(6) 0.044(5) 0.026(5) 0.012(5) 0.009(5) 0.015(4)
C(326) 0.037(5) 0.029(4) 0.024(5) 0.009(4) 0.006(4) 0.011(4)
C(331) 0.033(4) 0.017(4) 0.027(5) 0.001(3) 0.010(4) -0.002(3)
C(332) 0.045(5) 0.027(4) 0.031(5) 0.002(4) 0.019(4) -0.003(4)
C(333) 0.053(6) 0.027(4) 0.047(6) -0.003(4) 0.031(5) -0.004(4)
C(334) 0.048(6) 0.021(4) 0.073(8) -0.002(4) 0.031(6) -0.009(5)
C(335) 0.046(6) 0.037(5) 0.058(7) 0.016(4) 0.018(5) 0.002(5)
C(336) 0.041(5) 0.023(4) 0.033(5) 0.011(4) 0.009(4) 0.001(4)
C(411) 0.020(4) 0.030(4) 0.024(4) 0.011(3) 0.003(3) 0.012(4)
C(412) 0.025(4) 0.017(3) 0.025(4) 0.015(3) 0.012(3) 0.008(3)
C(413) 0.034(4) 0.036(4) 0.030(5) 0.020(4) 0.009(4) 0.015(4)
C(414) 0.044(5) 0.032(4) 0.035(5) 0.018(4) 0.015(4) 0.022(4)
C(415) 0.045(5) 0.043(5) 0.053(6) 0.029(4) 0.018(5) 0.031(5)
C(416) 0.037(5) 0.039(5) 0.049(6) 0.022(4) 0.021(4) 0.024(4)
C(421) 0.024(4) 0.037(4) 0.044(5) 0.020(3) 0.018(4) 0.026(4)
C(422) 0.048(5) 0.027(4) 0.034(5) 0.006(4) 0.016(4) 0.018(4)
C(423) 0.066(7) 0.041(5) 0.044(6) 0.014(5) 0.011(5) 0.016(5)
C(424) 0.044(6) 0.034(5) 0.072(8) 0.010(4) 0.014(6) 0.014(5)
C(425) 0.060(6) 0.034(5) 0.077(8) 0.014(5) 0.034(6) 0.030(6)
C(426) 0.035(5) 0.060(6) 0.064(7) 0.023(5) 0.027(5) 0.042(6)
C(431) 0.029(4) 0.055(5) 0.022(4) 0.024(4) 0.013(4) 0.016(4)
C(432) 0.029(4) 0.058(6) 0.036(5) 0.020(4) 0.013(4) 0.018(5)
C(433) 0.025(4) 0.072(7) 0.044(6) 0.027(5) 0.011(4) 0.016(5)
C(434) 0.042(6) 0.084(7) 0.047(6) 0.038(6) 0.024(5) 0.035(6)
C(435) 0.044(6) 0.076(7) 0.042(6) 0.027(5) 0.019(5) 0.010(6)
C(436) 0.050(6) 0.064(6) 0.027(5) 0.031(5) 0.014(5) 0.008(5)
C(511) 0.022(4) 0.024(4) 0.015(4) 0.007(3) 0.004(3) 0.008(3)
C(512) 0.022(4) 0.026(4) 0.030(4) 0.016(3) 0.017(3) 0.022(4)
C(513) 0.019(4) 0.028(4) 0.024(4) 0.003(3) 0.008(3) 0.011(3)
C(514) 0.026(4) 0.049(5) 0.041(5) 0.019(4) 0.019(4) 0.029(5)
C(515) 0.030(4) 0.049(5) 0.031(5) 0.025(4) 0.024(4) 0.023(4)
C(516) 0.032(4) 0.037(4) 0.021(4) 0.020(4) 0.014(4) 0.013(4)
C(521) 0.030(4) 0.018(4) 0.026(4) 0.006(3) 0.011(4) 0.006(3)
C(522) 0.045(5) 0.028(4) 0.034(5) 0.016(4) 0.018(4) 0.012(4)
C(523) 0.070(6) 0.032(5) 0.053(6) 0.036(5) 0.031(5) 0.023(5)
C(524) 0.048(5) 0.017(4) 0.055(7) 0.012(4) 0.026(5) -0.008(4)
C(525) 0.051(6) 0.038(5) 0.033(5) 0.021(4) 0.012(5) 0.001(4)
C(526) 0.043(5) 0.030(4) 0.029(5) 0.019(4) 0.014(4) 0.013(4)
C(531) 0.022(4) 0.016(3) 0.018(4) 0.008(3) 0.009(3) 0.000(3)
C(532) 0.028(4) 0.024(4) 0.017(4) 0.006(3) -0.002(3) 0.004(3)
C(533) 0.036(4) 0.025(4) 0.024(4) 0.005(3) 0.005(4) 0.011(4)
C(534) 0.032(4) 0.032(4) 0.027(5) 0.014(4) 0.004(4) 0.009(4)
C(535) 0.023(4) 0.032(4) 0.028(5) 0.009(3) 0.002(4) 0.007(4)
C(536) 0.025(4) 0.032(4) 0.023(4) 0.008(3) 0.005(3) 0.012(4)
C(611) 0.020(4) 0.018(3) 0.028(4) 0.001(3) 0.007(3) 0.009(3)
C(612) 0.013(3) 0.018(3) 0.027(4) -0.001(3) 0.002(3) 0.006(3)
C(613) 0.022(4) 0.032(4) 0.026(5) 0.008(3) 0.002(3) 0.015(4)
C(614) 0.031(4) 0.022(4) 0.044(6) 0.001(3) 0.006(4) 0.012(4)
C(615) 0.047(5) 0.018(4) 0.032(5) 0.006(4) 0.009(4) 0.002(4)
C(616) 0.038(5) 0.027(4) 0.026(5) 0.005(4) 0.007(4) 0.002(4)
C(621) 0.029(4) 0.025(4) 0.017(4) 0.010(3) 0.007(3) 0.007(3)
C(622) 0.030(4) 0.037(4) 0.033(5) 0.018(4) 0.016(4) 0.016(4)
C(623) 0.030(4) 0.057(6) 0.022(5) 0.009(4) 0.006(4) 0.010(4)
C(624) 0.049(5) 0.067(6) 0.015(4) 0.028(5) 0.015(4) 0.022(4)
C(625) 0.042(5) 0.044(5) 0.031(5) 0.018(4) 0.008(4) 0.021(4)
C(626) 0.030(4) 0.034(4) 0.032(5) 0.011(4) 0.008(4) 0.016(4)
C(631) 0.029(4) 0.025(4) 0.025(4) 0.006(3) 0.012(4) 0.010(3)
C(632) 0.036(4) 0.037(4) 0.018(4) 0.017(4) 0.012(4) 0.010(4)
C(633) 0.061(6) 0.054(5) 0.034(5) 0.029(5) 0.033(5) 0.020(5)
C(634) 0.033(5) 0.040(5) 0.045(6) 0.017(4) 0.024(4) 0.014(4)
C(635) 0.047(5) 0.048(5) 0.035(5) 0.029(4) 0.017(4) 0.018(5)
C(636) 0.036(4) 0.031(4) 0.033(5) 0.017(4) 0.013(4) 0.014(4)

loop_
_atom_site_label
_atom_site_fract_x
_atom_site_fract_y
_atom_site_fract_z
_atom_site_U_iso_or_equiv
_atom_site_thermal_displace_type
_atom_site_calc_flag
Re(1) -0.324123(17) -0.171153(16) 0.276063(15) 0.01778(10) Uani ?
Re(2) -0.446422(17) -0.235179(16) 0.282951(15) 0.01847(10) Uani ?
Re(3) 0.177191(16) 0.365087(15) 0.262462(15) 0.01617(10) Uani ?
Re(4) 0.068715(17) 0.274039(16) 0.264109(16) 0.01915(10) Uani ?
Cl(11) -0.22092(11) -0.22431(11) 0.32374(10) 0.0277(7) Uani ?
Cl(21) -0.53007(11) -0.34441(10) 0.17127(10) 0.0233(6) Uani ?
Cl(22) 0.41039(11) 0.32534(11) 0.66832(10) 0.0291(7) Uani ?
Cl(23) 0.45881(12) 0.16090(11) 0.60722(11) 0.0315(7) Uani ?
Cl(31) 0.30136(11) 0.33081(11) 0.29870(10) 0.0257(7) Uani ?
Cl(41) -0.00254(12) 0.16498(11) 0.14940(11) 0.0319(7) Uani ?
Cl(42) 0.13324(12) 0.19113(11) 0.30461(11) 0.0321(7) Uani ?
Cl(43) 0.04884(12) 0.32692(11) 0.37535(10) 0.0295(7) Uani ?
P(1) -0.64865(13) -0.11984(12) 0.22990(12) 0.0287(8) Uani ?
P(2) -0.32682(11) -0.25371(10) 0.15517(10) 0.0200(6) Uani ?
P(3) -0.25645(12) -0.04707(11) 0.39042(10) 0.0233(7) Uani ?
P(4) -0.16124(12) 0.35095(13) 0.24213(11) 0.0281(8) Uani ?
P(5) 0.17349(11) 0.30810(11) 0.13665(10) 0.0195(6) Uani ?
P(6) 0.23296(11) 0.47756(10) 0.38500(10) 0.0205(6) Uani ?
O(1) -0.3835(3) -0.1045(3) 0.2306(3) 0.0216(18) Uani ?
O(2) -0.5045(3) -0.1664(3) 0.2388(3) 0.023(2) Uani ?
O(3) 0.0958(3) 0.4247(3) 0.2304(3) 0.0194(18) Uani ?
O(4) -0.0124(3) 0.3309(3) 0.2269(3) 0.0230(18) Uani ?
O(23) -0.2107(3) -0.0952(3) 0.2538(3) 0.026(2) Uani ?
O(26) 0.2680(3) 0.4699(3) 0.2461(3) 0.0194(16) Uani ?
C(10) -0.4621(5) -0.1157(4) 0.2209(4) 0.025(3) Uani ?
C(40) 0.0184(4) 0.3956(4) 0.2194(4) 0.021(3) Uani ?
C(111) -0.5831(5) -0.0600(4) 0.1937(5) 0.030(3) Uani ?
C(112) -0.5026(5) -0.0637(5) 0.1930(5) 0.031(3) Uani ?
C(113) -0.4552(5) -0.0164(5) 0.1665(5) 0.039(4) Uani ?
C(114) -0.4830(6) 0.0379(6) 0.1437(6) 0.060(5) Uani ?
C(115) -0.5622(6) 0.0444(6) 0.1470(6) 0.054(5) Uani ?
C(116) -0.6094(5) -0.0033(5) 0.1705(5) 0.040(4) Uani ?
C(121) -0.6906(4) -0.2220(4) 0.1542(4) 0.024(3) Uani ?
C(122) -0.6758(5) -0.2414(4) 0.0887(4) 0.026(3) Uani ?
C(123) -0.7082(5) -0.3221(5) 0.0352(5) 0.036(3) Uani ?
C(124) -0.7550(5) -0.3819(5) 0.0466(5) 0.039(3) Uani ?
C(125) -0.7715(5) -0.3638(5) 0.1131(5) 0.035(3) Uani ?
C(126) -0.7407(5) -0.2842(5) 0.1662(5) 0.037(3) Uani ?
C(131) -0.7436(5) -0.0874(4) 0.2143(5) 0.030(3) Uani ?
C(132) -0.8092(5) -0.1188(4) 0.1479(5) 0.034(3) Uani ?
C(133) -0.8740(6) -0.0839(5) 0.1402(6) 0.048(4) Uani ?
C(134) -0.8721(6) -0.0176(6) 0.1980(6) 0.049(4) Uani ?
C(135) -0.8081(7) 0.0115(6) 0.2646(6) 0.057(5) Uani ?
C(136) -0.7414(6) -0.0223(6) 0.2749(6) 0.051(4) Uani ?
C(211) -0.2139(4) -0.2184(4) 0.1671(4) 0.025(3) Uani ?
C(212) -0.1649(4) -0.1397(4) 0.2190(4) 0.023(3) Uani ?
C(213) -0.0772(5) -0.1119(5) 0.2369(4) 0.033(3) Uani ?
C(214) -0.0386(5) -0.1619(6) 0.2022(5) 0.041(4) Uani ?
C(215) -0.0851(5) -0.2392(5) 0.1485(4) 0.032(3) Uani ?
C(216) -0.1741(5) -0.2689(4) 0.1307(4) 0.029(3) Uani ?
C(221) -0.3558(4) -0.3635(4) 0.1173(4) 0.023(3) Uani ?
C(222) -0.3501(4) -0.4027(4) 0.1651(4) 0.025(3) Uani ?
C(223) -0.3668(5) -0.4859(5) 0.1362(5) 0.035(3) Uani ?
C(224) -0.3875(5) -0.5296(5) 0.0630(6) 0.043(4) Uani ?
C(225) -0.3934(6) -0.4925(5) 0.0146(5) 0.044(4) Uani ?
C(226) -0.3767(5) -0.4089(5) 0.0418(5) 0.036(3) Uani ?
C(231) -0.3786(4) -0.2262(4) 0.0831(4) 0.019(3) Uani ?
C(232) -0.3314(5) -0.1787(4) 0.0564(4) 0.026(3) Uani ?
C(233) -0.3719(5) -0.1523(5) 0.0056(5) 0.037(3) Uani ?
C(234) -0.4596(5) -0.1729(5) -0.0194(5) 0.038(3) Uani ?
C(235) -0.5069(5) -0.2212(5) 0.0063(4) 0.031(3) Uani ?
C(236) -0.4670(5) -0.2462(4) 0.0570(4) 0.028(3) Uani ?
C(311) -0.1908(5) 0.0201(4) 0.3618(4) 0.027(3) Uani ?
C(312) -0.1763(4) -0.0096(4) 0.2964(4) 0.029(3) Uani ?
C(313) -0.1353(5) 0.0385(5) 0.2677(5) 0.035(3) Uani ?
C(314) -0.1036(5) 0.1231(5) 0.3108(5) 0.040(4) Uani ?
C(315) -0.1163(5) 0.1559(5) 0.3773(5) 0.043(4) Uani ?
C(316) -0.1603(5) 0.1046(5) 0.4029(5) 0.035(3) Uani ?
C(321) -0.1869(5) -0.0538(4) 0.4685(4) 0.029(3) Uani ?
C(322) -0.1052(5) 0.0006(5) 0.5094(4) 0.036(3) Uani ?
C(323) -0.0556(5) -0.0093(6) 0.5692(5) 0.049(4) Uani ?
C(324) -0.0879(6) -0.0729(6) 0.5871(5) 0.045(4) Uani ?
C(325) -0.1712(6) -0.1265(5) 0.5467(5) 0.044(4) Uani ?
C(326) -0.2205(5) -0.1192(5) 0.4873(4) 0.031(3) Uani ?
C(331) -0.3209(5) 0.0101(4) 0.4260(4) 0.030(3) Uani ?
C(332) -0.3277(5) 0.0227(5) 0.4958(5) 0.039(3) Uani ?
C(333) -0.3867(6) 0.0571(5) 0.5176(6) 0.048(4) Uani ?
C(334) -0.4373(6) 0.0800(5) 0.4714(6) 0.056(4) Uani ?
C(335) -0.4293(6) 0.0724(5) 0.4041(6) 0.052(4) Uani ?
C(336) -0.3700(5) 0.0386(4) 0.3823(5) 0.036(3) Uani ?
C(411) -0.1234(4) 0.4209(4) 0.2005(4) 0.025(3) Uani ?
C(412) -0.0408(4) 0.4385(4) 0.1981(4) 0.020(3) Uani ?
C(413) -0.0076(5) 0.5025(5) 0.1787(4) 0.032(3) Uani ?
C(414) -0.0573(5) 0.5465(5) 0.1608(5) 0.033(3) Uani ?
C(415) -0.1407(5) 0.5272(5) 0.1591(5) 0.041(4) Uani ?
C(416) -0.1722(5) 0.4661(5) 0.1793(5) 0.037(4) Uani ?
C(421) -0.2018(5) 0.2502(5) 0.1659(5) 0.029(3) Uani ?
C(422) -0.2126(5) 0.2344(5) 0.0932(5) 0.036(3) Uani ?
C(423) -0.2473(6) 0.1549(5) 0.0383(6) 0.053(4) Uani ?
C(424) -0.2695(6) 0.0907(6) 0.0570(6) 0.054(4) Uani ?
C(425) -0.2588(6) 0.1045(6) 0.1291(6) 0.053(5) Uani ?
C(426) -0.2249(5) 0.1827(6) 0.1840(6) 0.045(4) Uani ?
C(431) -0.2614(5) 0.3676(5) 0.2468(4) 0.033(3) Uani ?
C(432) -0.3425(5) 0.3148(6) 0.2003(5) 0.040(4) Uani ?
C(433) -0.4137(5) 0.3300(6) 0.2154(5) 0.047(4) Uani ?
C(434) -0.4059(6) 0.3987(6) 0.2733(5) 0.051(4) Uani ?
C(435) -0.3258(6) 0.4533(7) 0.3171(6) 0.056(4) Uani ?
C(436) -0.2535(6) 0.4387(6) 0.3054(5) 0.048(4) Uani ?
C(511) 0.2796(4) 0.3666(4) 0.1479(4) 0.021(3) Uani ?
C(512) 0.3191(4) 0.4441(4) 0.2055(4) 0.020(3) Uani ?
C(513) 0.4018(4) 0.4892(4) 0.2224(4) 0.024(3) Uani ?
C(514) 0.4481(5) 0.4564(5) 0.1790(5) 0.033(3) Uani ?
C(515) 0.4096(5) 0.3788(5) 0.1217(4) 0.030(3) Uani ?
C(516) 0.3279(5) 0.3338(5) 0.1069(4) 0.027(3) Uani ?
C(521) 0.1601(5) 0.2028(4) 0.0832(4) 0.026(3) Uani ?
C(522) 0.1909(5) 0.1579(4) 0.1204(5) 0.034(3) Uani ?
C(523) 0.1835(6) 0.0779(5) 0.0798(5) 0.045(4) Uani ?
C(524) 0.1434(6) 0.0413(5) 0.0032(5) 0.045(4) Uani ?
C(525) 0.1147(6) 0.0864(5) -0.0343(5) 0.044(4) Uani ?
C(526) 0.1219(5) 0.1663(5) 0.0069(4) 0.032(3) Uani ?
C(531) 0.1022(4) 0.3360(4) 0.0748(4) 0.020(3) Uani ?
C(532) 0.1333(5) 0.3971(4) 0.0528(4) 0.027(3) Uani ?
C(533) 0.0764(5) 0.4201(4) 0.0096(4) 0.030(3) Uani ?
C(534) -0.0097(5) 0.3836(5) -0.0119(4) 0.032(3) Uani ?
C(535) -0.0414(5) 0.3232(5) 0.0090(4) 0.031(3) Uani ?
C(536) 0.0130(5) 0.3013(4) 0.0530(4) 0.027(3) Uani ?
C(611) 0.2857(4) 0.5630(4) 0.3674(4) 0.023(3) Uani ?
C(612) 0.2946(4) 0.5509(4) 0.2993(4) 0.022(2) Uani ?
C(613) 0.3214(4) 0.6163(4) 0.2802(4) 0.027(3) Uani ?
C(614) 0.3425(5) 0.6943(4) 0.3334(5) 0.036(3) Uani ?
C(615) 0.3363(5) 0.7088(4) 0.4029(5) 0.037(3) Uani ?
C(616) 0.3072(5) 0.6433(4) 0.4185(5) 0.035(3) Uani ?
C(621) 0.3112(5) 0.4701(4) 0.4579(4) 0.024(3) Uani ?
C(622) 0.3890(5) 0.5328(5) 0.5023(4) 0.031(3) Uani ?
C(623) 0.4463(5) 0.5212(5) 0.5561(5) 0.040(3) Uani ?
C(624) 0.4256(6) 0.4481(6) 0.5656(4) 0.040(3) Uani ?
C(625) 0.3502(5) 0.3886(5) 0.5231(5) 0.038(3) Uani ?
C(626) 0.2915(5) 0.3980(5) 0.4686(4) 0.032(3) Uani ?
C(631) 0.1622(5) 0.5202(4) 0.4262(4) 0.026(3) Uani ?
C(632) 0.1615(5) 0.5276(4) 0.4954(4) 0.029(3) Uani ?
C(633) 0.1082(6) 0.5621(5) 0.5257(5) 0.044(4) Uani ?
C(634) 0.0543(5) 0.5915(5) 0.4872(5) 0.037(4) Uani ?
C(635) 0.0528(5) 0.5847(5) 0.4171(5) 0.040(3) Uani ?
C(636) 0.1065(5) 0.5500(4) 0.3877(5) 0.032(3) Uani ?
H(113) -0.4033 -0.0220 0.1643 0.0510 Uiso calc
H(114) -0.4508 0.0695 0.1265 0.0770 Uiso calc
H(115) -0.5822 0.0817 0.1330 0.0710 Uiso calc
H(116) -0.6618 0.0018 0.1712 0.0520 Uiso calc
H(122) -0.6440 -0.2007 0.0795 0.0340 Uiso calc
H(123) -0.6971 -0.3343 -0.0087 0.0470 Uiso calc
H(124) -0.7763 -0.4351 0.0108 0.0510 Uiso calc
H(125) -0.8031 -0.4053 0.1215 0.0460 Uiso calc
H(126) -0.7531 -0.2721 0.2095 0.0480 Uiso calc
H(132) -0.8107 -0.1630 0.1082 0.0450 Uiso calc
H(133) -0.9187 -0.1060 0.0955 0.0630 Uiso calc
H(134) -0.9136 0.0070 0.1918 0.0640 Uiso calc
H(135) -0.8081 0.0546 0.3044 0.0750 Uiso calc
H(136) -0.6980 -0.0018 0.3203 0.0670 Uiso calc
H(213) -0.0451 -0.0595 0.2723 0.0430 Uiso calc
H(214) 0.0202 -0.1436 0.2150 0.0530 Uiso calc
H(215) -0.0580 -0.2716 0.1240 0.0410 Uiso calc
H(216) -0.2058 -0.3214 0.0954 0.0380 Uiso calc
H(222) -0.3352 -0.3732 0.2156 0.0320 Uiso calc
H(223) -0.3638 -0.5124 0.1677 0.0460 Uiso calc
H(224) -0.3979 -0.5855 0.0451 0.0560 Uiso calc
H(225) -0.4084 -0.5232 -0.0357 0.0570 Uiso calc
H(226) -0.3794 -0.3831 0.0098 0.0460 Uiso calc
H(232) -0.2725 -0.1647 0.0727 0.0340 Uiso calc
H(233) -0.3399 -0.1206 -0.0115 0.0490 Uiso calc
H(234) -0.4866 -0.1548 -0.0529 0.0480 Uiso calc
H(235) -0.5659 -0.2365 -0.0111 0.0410 Uiso calc
H(236) -0.4995 -0.2773 0.0744 0.0360 Uiso calc
H(313) -0.1289 0.0161 0.2222 0.0450 Uiso calc
H(314) -0.0738 0.1574 0.2944 0.0520 Uiso calc
H(315) -0.0955 0.2119 0.4049 0.0550 Uiso calc
H(316) -0.1694 0.1267 0.4472 0.0460 Uiso calc
H(322) -0.0836 0.0431 0.4973 0.0470 Uiso calc
H(323) -0.0008 0.0269 0.5971 0.0640 Uiso calc
H(324) -0.0541 -0.0799 0.6259 0.0590 Uiso calc
H(325) -0.1933 -0.1675 0.5604 0.0560 Uiso calc
H(326) -0.2751 -0.1561 0.4594 0.0410 Uiso calc
H(332) -0.2925 0.0080 0.5276 0.0520 Uiso calc
H(333) -0.3914 0.0644 0.5634 0.0620 Uiso calc
H(334) -0.4780 0.1010 0.4853 0.0720 Uiso calc
H(335) -0.4631 0.0898 0.3737 0.0670 Uiso calc
H(336) -0.3633 0.0349 0.3378 0.0460 Uiso calc
H(413) 0.0476 0.5144 0.1780 0.0410 Uiso calc
H(414) -0.0351 0.5897 0.1497 0.0430 Uiso calc
H(415) -0.1751 0.5554 0.1445 0.0540 Uiso calc
H(416) -0.2278 0.4544 0.1787 0.0480 Uiso calc
H(422) -0.1964 0.2776 0.0803 0.0460 Uiso calc
H(423) -0.2552 0.1456 -0.0107 0.0690 Uiso calc
H(424) -0.2918 0.0377 0.0208 0.0700 Uiso calc
H(425) -0.2746 0.0607 0.1413 0.0690 Uiso calc
H(426) -0.2172 0.1911 0.2328 0.0580 Uiso calc
H(432) -0.3494 0.2693 0.1591 0.0530 Uiso calc
H(433) -0.4676 0.2928 0.1855 0.0610 Uiso calc
H(434) -0.4537 0.4083 0.2828 0.0660 Uiso calc
H(435) -0.3200 0.5011 0.3554 0.0730 Uiso calc
H(436) -0.2000 0.4760 0.3362 0.0620 Uiso calc
H(513) 0.4268 0.5402 0.2617 0.0310 Uiso calc
H(514) 0.5039 0.4862 0.1885 0.0430 Uiso calc
H(515) 0.4401 0.3573 0.0931 0.0390 Uiso calc
H(516) 0.3041 0.2814 0.0696 0.0350 Uiso calc
H(522) 0.2160 0.1814 0.1715 0.0440 Uiso calc
H(523) 0.2054 0.0484 0.1040 0.0580 Uiso calc
H(524) 0.1357 -0.0132 -0.0230 0.0580 Uiso calc
H(525) 0.0913 0.0636 -0.0856 0.0570 Uiso calc
H(526) 0.1006 0.1960 -0.0174 0.0420 Uiso calc
H(532) 0.1915 0.4220 0.0670 0.0350 Uiso calc
H(533) 0.0969 0.4608 -0.0050 0.0390 Uiso calc
H(534) -0.0469 0.3996 -0.0408 0.0420 Uiso calc
H(535) -0.0998 0.2976 -0.0069 0.0400 Uiso calc
H(536) -0.0089 0.2627 0.0692 0.0360 Uiso calc
H(613) 0.3247 0.6074 0.2337 0.0350 Uiso calc
H(614) 0.3614 0.7384 0.3225 0.0460 Uiso calc
H(615) 0.3515 0.7617 0.4380 0.0470 Uiso calc
H(616) 0.3017 0.6525 0.4642 0.0450 Uiso calc
H(622) 0.4020 0.5810 0.4960 0.0400 Uiso calc
H(623) 0.4983 0.5618 0.5858 0.0510 Uiso calc
H(624) 0.4642 0.4408 0.6015 0.0520 Uiso calc
H(625) 0.3372 0.3409 0.5301 0.0490 Uiso calc
H(626) 0.2397 0.3568 0.4395 0.0420 Uiso calc
H(632) 0.1979 0.5090 0.5222 0.0380 Uiso calc
H(633) 0.1083 0.5656 0.5720 0.0570 Uiso calc
H(634) 0.0193 0.6157 0.5081 0.0490 Uiso calc
H(635) 0.0161 0.6034 0.3906 0.0530 Uiso calc
H(636) 0.1060 0.5460 0.3412 0.0410 Uiso calc

loop_
_geom_angle_atom_site_label_1
_geom_angle_atom_site_label_2
_geom_angle_atom_site_label_3
_geom_angle
_geom_angle_publ_flag
O(1) Re(1) Re(2) 90.26(12) ?
O(1) Re(1) Cl(11) 162.86(13) ?
Re(2) Re(1) Cl(11) 106.87(4) ?
O(1) Re(1) O(23) 79.22(16) ?
Re(2) Re(1) O(23) 169.15(11) ?
Cl(11) Re(1) O(23) 83.66(12) ?
O(1) Re(1) P(2) 89.23(13) ?
Re(2) Re(1) P(2) 104.54(4) ?
Cl(11) Re(1) P(2) 86.49(6) ?
O(23) Re(1) P(2) 72.93(13) ?
O(1) Re(1) P(3) 87.13(14) ?
Re(2) Re(1) P(3) 105.59(4) ?
Cl(11) Re(1) P(3) 88.21(6) ?
O(23) Re(1) P(3) 76.80(13) ?
P(2) Re(1) P(3) 149.65(6) ?
O(2) Re(2) Re(1) 89.24(12) ?
O(2) Re(2) Cl(23) 87.15(14) ?
Re(1) Re(2) Cl(23) 109.56(5) ?
O(2) Re(2) Cl(21) 85.44(14) ?
Re(1) Re(2) Cl(21) 110.67(4) ?
Cl(23) Re(2) Cl(21) 138.92(6) ?
O(2) Re(2) Cl(22) 167.68(13) ?
Re(1) Re(2) Cl(22) 103.07(4) ?
Cl(23) Re(2) Cl(22) 89.15(7) ?
Cl(21) Re(2) Cl(22) 89.67(6) ?
O(3) Re(3) Re(4) 90.11(12) ?
O(3) Re(3) Cl(31) 162.21(13) ?
Re(4) Re(3) Cl(31) 107.66(4) ?
O(3) Re(3) O(26) 77.41(15) ?
Re(4) Re(3) O(26) 167.14(11) ?
Cl(31) Re(3) O(26) 84.89(11) ?
O(3) Re(3) P(5) 88.36(13) ?
Re(4) Re(3) P(5) 103.73(4) ?
Cl(31) Re(3) P(5) 88.21(6) ?
O(26) Re(3) P(5) 73.19(12) ?
O(3) Re(3) P(6) 87.18(13) ?
Re(4) Re(3) P(6) 105.39(4) ?
Cl(31) Re(3) P(6) 87.25(6) ?
O(26) Re(3) P(6) 77.40(12) ?
P(5) Re(3) P(6) 150.53(6) ?
O(4) Re(4) Re(3) 89.26(12) ?
O(4) Re(4) Cl(43) 86.37(14) ?
Re(3) Re(4) Cl(43) 108.95(5) ?
O(4) Re(4) Cl(42) 167.62(13) ?
Re(3) Re(4) Cl(42) 103.12(5) ?
Cl(43) Re(4) Cl(42) 89.82(7) ?
O(4) Re(4) Cl(41) 86.08(14) ?
Re(3) Re(4) Cl(41) 111.92(4) ?
Cl(43) Re(4) Cl(41) 138.27(6) ?
Cl(42) Re(4) Cl(41) 88.96(7) ?
C(121) P(1) C(131) 100.3(3) ?
C(121) P(1) C(111) 101.8(3) ?
C(131) P(1) C(111) 100.7(3) ?
C(221) P(2) C(231) 107.8(3) ?
C(221) P(2) C(211) 104.1(3) ?
C(231) P(2) C(211) 104.0(3) ?
C(221) P(2) Re(1) 124.1(2) ?
C(231) P(2) Re(1) 113.5(2) ?
C(211) P(2) Re(1) 100.7(2) ?
C(331) P(3) C(321) 106.1(4) ?
C(331) P(3) C(311) 103.8(3) ?
C(321) P(3) C(311) 107.7(3) ?
C(331) P(3) Re(1) 119.4(3) ?
C(321) P(3) Re(1) 117.0(2) ?
C(311) P(3) Re(1) 101.4(2) ?
C(421) P(4) C(431) 100.3(4) ?
C(421) P(4) C(411) 103.9(3) ?
C(431) P(4) C(411) 101.7(3) ?
C(521) P(5) C(511) 105.7(3) ?
C(521) P(5) C(531) 105.2(3) ?
C(511) P(5) C(531) 104.4(3) ?
C(521) P(5) Re(3) 126.0(2) ?
C(511) P(5) Re(3) 100.1(2) ?
C(531) P(5) Re(3) 113.2(2) ?
C(621) P(6) C(631) 106.5(3) ?
C(621) P(6) C(611) 107.5(3) ?
C(631) P(6) C(611) 99.6(3) ?
C(621) P(6) Re(3) 117.7(2) ?
C(631) P(6) Re(3) 120.9(3) ?
C(611) P(6) Re(3) 102.1(2) ?
C(10) O(1) Re(1) 119.0(4) ?
C(10) O(2) Re(2) 119.8(4) ?
C(40) O(3) Re(3) 118.5(4) ?
C(40) O(4) Re(4) 119.2(4) ?
C(212) O(23) C(312) 122.4(5) ?
C(212) O(23) Re(1) 115.9(4) ?
C(312) O(23) Re(1) 118.2(4) ?
C(512) O(26) C(612) 120.6(5) ?
C(512) O(26) Re(3) 114.8(4) ?
C(612) O(26) Re(3) 118.6(4) ?
O(2) C(10) O(1) 121.6(6) ?
O(2) C(10) C(112) 119.6(6) ?
O(1) C(10) C(112) 118.6(6) ?
O(3) C(40) O(4) 122.7(6) ?
O(3) C(40) C(412) 119.4(6) ?
O(4) C(40) C(412) 117.8(6) ?
C(112) C(111) C(116) 115.8(6) ?
C(112) C(111) P(1) 123.1(5) ?
C(116) C(111) P(1) 121.0(6) ?
C(111) C(112) C(113) 120.9(6) ?
C(111) C(112) C(10) 123.0(6) ?
C(113) C(112) C(10) 116.1(7) ?
C(114) C(113) C(112) 121.8(8) ?
C(113) C(114) C(115) 117.7(8) ?
C(116) C(115) C(114) 120.6(7) ?
C(115) C(116) C(111) 123.3(8) ?
C(122) C(121) C(126) 118.8(7) ?
C(122) C(121) P(1) 125.0(5) ?
C(126) C(121) P(1) 116.2(6) ?
C(121) C(122) C(123) 120.7(7) ?
C(124) C(123) C(122) 120.9(8) ?
C(123) C(124) C(125) 119.7(8) ?
C(126) C(125) C(124) 120.2(7) ?
C(125) C(126) C(121) 119.7(8) ?
C(132) C(131) C(136) 120.8(7) ?
C(132) C(131) P(1) 124.6(6) ?
C(136) C(131) P(1) 114.4(7) ?
C(133) C(132) C(131) 119.8(8) ?
C(132) C(133) C(134) 121.0(9) ?
C(135) C(134) C(133) 118.7(9) ?
C(134) C(135) C(136) 122.0(9) ?
C(131) C(136) C(135) 117.5(9) ?
C(216) C(211) C(212) 119.1(6) ?
C(216) C(211) P(2) 122.8(6) ?
C(212) C(211) P(2) 117.9(5) ?
C(213) C(212) C(211) 121.1(6) ?
C(213) C(212) O(23) 124.4(7) ?
C(211) C(212) O(23) 114.4(6) ?
C(214) C(213) C(212) 119.5(7) ?
C(213) C(214) C(215) 121.3(7) ?
C(214) C(215) C(216) 119.9(7) ?
C(211) C(216) C(215) 119.1(7) ?
C(222) C(221) C(226) 119.5(6) ?
C(222) C(221) P(2) 119.4(6) ?
C(226) C(221) P(2) 120.9(5) ?
C(223) C(222) C(221) 119.0(7) ?
C(224) C(223) C(222) 121.2(7) ?
C(223) C(224) C(225) 121.0(7) ?
C(224) C(225) C(226) 119.3(8) ?
C(225) C(226) C(221) 119.9(7) ?
C(232) C(231) C(236) 117.9(6) ?
C(232) C(231) P(2) 121.3(5) ?
C(236) C(231) P(2) 120.6(5) ?
C(231) C(232) C(233) 120.6(7) ?
C(234) C(233) C(232) 120.5(7) ?
C(233) C(234) C(235) 119.1(7) ?
C(236) C(235) C(234) 120.5(7) ?
C(231) C(236) C(235) 121.5(7) ?
C(312) C(311) C(316) 117.8(6) ?
C(312) C(311) P(3) 121.5(5) ?
C(316) C(311) P(3) 120.5(6) ?
C(313) C(312) C(311) 124.4(7) ?
C(313) C(312) O(23) 118.4(7) ?
C(311) C(312) O(23) 117.1(6) ?
C(312) C(313) C(314) 116.7(7) ?
C(315) C(314) C(313) 120.9(7) ?
C(314) C(315) C(316) 120.0(8) ?
C(315) C(316) C(311) 120.1(8) ?
C(322) C(321) C(326) 120.5(7) ?
C(322) C(321) P(3) 123.0(5) ?
C(326) C(321) P(3) 116.5(6) ?
C(321) C(322) C(323) 119.1(7) ?
C(324) C(323) C(322) 120.4(8) ?
C(323) C(324) C(325) 120.3(8) ?
C(326) C(325) C(324) 120.5(8) ?
C(325) C(326) C(321) 119.1(8) ?
C(332) C(331) C(336) 117.9(7) ?
C(332) C(331) P(3) 122.1(6) ?
C(336) C(331) P(3) 119.9(6) ?
C(331) C(332) C(333) 120.8(9) ?
C(334) C(333) C(332) 119.5(9) ?
C(333) C(334) C(335) 121.3(9) ?
C(334) C(335) C(336) 119.3(9) ?
C(335) C(336) C(331) 121.0(8) ?
C(416) C(411) C(412) 117.0(6) ?
C(416) C(411) P(4) 121.1(5) ?
C(412) C(411) P(4) 121.4(5) ?
C(411) C(412) C(413) 120.8(6) ?
C(411) C(412) C(40) 122.9(6) ?
C(413) C(412) C(40) 116.2(6) ?
C(414) C(413) C(412) 119.6(7) ?
C(415) C(414) C(413) 120.5(7) ?
C(414) C(415) C(416) 119.7(7) ?
C(411) C(416) C(415) 122.4(7) ?
C(422) C(421) C(426) 117.8(8) ?
C(422) C(421) P(4) 125.8(6) ?
C(426) C(421) P(4) 116.4(6) ?
C(421) C(422) C(423) 121.4(7) ?
C(424) C(423) C(422) 119.7(9) ?
C(423) C(424) C(425) 120.0(9) ?
C(424) C(425) C(426) 121.0(8) ?
C(425) C(426) C(421) 120.0(9) ?
C(432) C(431) C(436) 118.5(7) ?
C(432) C(431) P(4) 125.8(6) ?
C(436) C(431) P(4) 115.6(6) ?
C(431) C(432) C(433) 119.9(9) ?
C(434) C(433) C(432) 121.4(9) ?
C(435) C(434) C(433) 118.6(8) ?
C(434) C(435) C(436) 121.5(10) ?
C(431) C(436) C(435) 119.8(9) ?
C(512) C(511) C(516) 118.0(6) ?
C(512) C(511) P(5) 118.7(5) ?
C(516) C(511) P(5) 122.9(6) ?
C(513) C(512) C(511) 122.6(6) ?
C(513) C(512) O(26) 123.3(6) ?
C(511) C(512) O(26) 114.1(6) ?
C(512) C(513) C(514) 118.5(7) ?
C(515) C(514) C(513) 119.4(7) ?
C(516) C(515) C(514) 121.3(6) ?
C(515) C(516) C(511) 120.2(7) ?
C(526) C(521) C(522) 119.5(7) ?
C(526) C(521) P(5) 121.9(5) ?
C(522) C(521) P(5) 118.6(6) ?
C(523) C(522) C(521) 119.2(8) ?
C(522) C(523) C(524) 120.7(7) ?
C(523) C(524) C(525) 120.2(7) ?
C(526) C(525) C(524) 118.5(8) ?
C(521) C(526) C(525) 121.8(7) ?
C(536) C(531) C(532) 117.9(6) ?
C(536) C(531) P(5) 120.4(5) ?
C(532) C(531) P(5) 121.4(5) ?
C(533) C(532) C(531) 119.5(7) ?
C(534) C(533) C(532) 120.8(7) ?
C(533) C(534) C(535) 120.5(7) ?
C(536) C(535) C(534) 119.7(7) ?
C(535) C(536) C(531) 121.5(7) ?
C(612) C(611) C(616) 117.8(6) ?
C(612) C(611) P(6) 121.2(5) ?
C(616) C(611) P(6) 120.4(6) ?
C(611) C(612) C(613) 122.1(7) ?
C(611) C(612) O(26) 117.9(6) ?
C(613) C(612) O(26) 119.8(6) ?
C(614) C(613) C(612) 117.3(7) ?
C(613) C(614) C(615) 122.2(7) ?
C(616) C(615) C(614) 118.6(7) ?
C(615) C(616) C(611) 122.0(7) ?
C(622) C(621) C(626) 120.3(7) ?
C(622) C(621) P(6) 122.4(5) ?
C(626) C(621) P(6) 117.3(6) ?
C(623) C(622) C(621) 118.6(7) ?
C(622) C(623) C(624) 120.3(8) ?
C(625) C(624) C(623) 120.6(8) ?
C(624) C(625) C(626) 120.7(7) ?
C(625) C(626) C(621) 119.6(7) ?
C(632) C(631) C(636) 117.4(7) ?
C(632) C(631) P(6) 123.2(6) ?
C(636) C(631) P(6) 119.4(5) ?
C(633) C(632) C(631) 121.7(7) ?
C(632) C(633) C(634) 120.0(7) ?
C(633) C(634) C(635) 120.1(7) ?
C(634) C(635) C(636) 119.0(7) ?
C(631) C(636) C(635) 121.9(7) ?

loop_
_geom_bond_atom_site_label_1
_geom_bond_atom_site_label_2
_geom_bond_distance
_geom_bond_publ_flag
Re(1) O(1) 2.069(4) ?
Re(1) Re(2) 2.2390(3) ?
Re(1) Cl(11) 2.3707(17) ?
Re(1) O(23) 2.378(4) ?
Re(1) P(2) 2.4195(18) ?
Re(1) P(3) 2.4475(19) ?
Re(2) O(2) 2.077(4) ?
Re(2) Cl(23) 2.3010(18) ?
Re(2) Cl(21) 2.3219(17) ?
Re(2) Cl(22) 2.3288(16) ?
Re(3) O(3) 2.077(4) ?
Re(3) Re(4) 2.2380(3) ?
Re(3) Cl(31) 2.3736(16) ?
Re(3) O(26) 2.383(4) ?
Re(3) P(5) 2.4169(18) ?
Re(3) P(6) 2.4475(19) ?
Re(4) O(4) 2.070(4) ?
Re(4) Cl(43) 2.3055(17) ?
Re(4) Cl(42) 2.3261(16) ?
Re(4) Cl(41) 2.3268(19) ?
Cl(22) Re(2) 2.3289(16) ?
Cl(23) Re(2) 2.3010(18) ?
P(1) C(121) 1.837(7) ?
P(1) C(131) 1.851(7) ?
P(1) C(111) 1.861(7) ?
P(2) C(221) 1.810(7) ?
P(2) C(231) 1.814(7) ?
P(2) C(211) 1.833(7) ?
P(3) C(331) 1.808(8) ?
P(3) C(321) 1.807(8) ?
P(3) C(311) 1.834(7) ?
P(4) C(421) 1.827(8) ?
P(4) C(431) 1.834(7) ?
P(4) C(411) 1.863(7) ?
P(5) C(521) 1.813(7) ?
P(5) C(511) 1.821(7) ?
P(5) C(531) 1.824(7) ?
P(6) C(621) 1.814(7) ?
P(6) C(631) 1.815(7) ?
P(6) C(611) 1.835(6) ?
O(1) C(10) 1.276(8) ?
O(2) C(10) 1.269(8) ?
O(3) C(40) 1.254(8) ?
O(4) C(40) 1.274(7) ?
O(23) C(212) 1.406(8) ?
O(23) C(312) 1.422(8) ?
O(26) C(512) 1.404(7) ?
O(26) C(612) 1.413(8) ?
C(10) C(112) 1.484(9) ?
C(40) C(412) 1.490(9) ?
C(111) C(112) 1.404(10) ?
C(111) C(116) 1.403(10) ?
C(112) C(113) 1.397(10) ?
C(113) C(114) 1.369(11) ?
C(114) C(115) 1.407(12) ?
C(115) C(116) 1.353(11) ?
C(121) C(122) 1.374(10) ?
C(121) C(126) 1.410(10) ?
C(122) C(123) 1.406(10) ?
C(123) C(124) 1.342(11) ?
C(124) C(125) 1.406(12) ?
C(125) C(126) 1.390(11) ?
C(131) C(132) 1.375(11) ?
C(131) C(136) 1.395(11) ?
C(132) C(133) 1.405(11) ?
C(133) C(134) 1.377(13) ?
C(134) C(135) 1.369(14) ?
C(135) C(136) 1.426(12) ?
C(211) C(216) 1.399(9) ?
C(211) C(212) 1.392(10) ?
C(212) C(213) 1.390(10) ?
C(213) C(214) 1.364(11) ?
C(214) C(215) 1.378(12) ?
C(215) C(216) 1.414(10) ?
C(221) C(222) 1.399(9) ?
C(221) C(226) 1.398(10) ?
C(222) C(223) 1.381(10) ?
C(223) C(224) 1.353(12) ?
C(224) C(225) 1.381(12) ?
C(225) C(226) 1.389(11) ?
C(231) C(232) 1.399(9) ?
C(231) C(236) 1.398(10) ?
C(232) C(233) 1.393(10) ?
C(233) C(234) 1.384(11) ?
C(234) C(235) 1.395(10) ?
C(235) C(236) 1.370(10) ?
C(311) C(312) 1.377(10) ?
C(311) C(316) 1.402(10) ?
C(312) C(313) 1.386(10) ?
C(313) C(314) 1.408(11) ?
C(314) C(315) 1.388(12) ?
C(315) C(316) 1.402(10) ?
C(321) C(322) 1.387(10) ?
C(321) C(326) 1.435(9) ?
C(322) C(323) 1.405(11) ?
C(323) C(324) 1.387(11) ?
C(324) C(325) 1.401(12) ?
C(325) C(326) 1.370(11) ?
C(331) C(332) 1.409(11) ?
C(331) C(336) 1.390(11) ?
C(332) C(333) 1.395(11) ?
C(333) C(334) 1.363(14) ?
C(334) C(335) 1.386(13) ?
C(335) C(336) 1.395(11) ?
C(411) C(416) 1.400(10) ?
C(411) C(412) 1.403(9) ?
C(412) C(413) 1.421(9) ?
C(413) C(414) 1.371(10) ?
C(414) C(415) 1.388(11) ?
C(415) C(416) 1.378(10) ?
C(421) C(422) 1.376(11) ?
C(421) C(426) 1.421(10) ?
C(422) C(423) 1.400(12) ?
C(423) C(424) 1.372(11) ?
C(424) C(425) 1.371(14) ?
C(425) C(426) 1.382(13) ?
C(431) C(432) 1.389(11) ?
C(431) C(436) 1.404(11) ?
C(432) C(433) 1.398(10) ?
C(433) C(434) 1.369(13) ?
C(434) C(435) 1.376(13) ?
C(435) C(436) 1.388(12) ?
C(511) C(512) 1.396(10) ?
C(511) C(516) 1.411(9) ?
C(512) C(513) 1.371(9) ?
C(513) C(514) 1.413(10) ?
C(514) C(515) 1.394(11) ?
C(515) C(516) 1.365(10) ?
C(521) C(526) 1.388(11) ?
C(521) C(522) 1.403(10) ?
C(522) C(523) 1.391(10) ?
C(523) C(524) 1.398(12) ?
C(524) C(525) 1.397(12) ?
C(525) C(526) 1.392(11) ?
C(531) C(536) 1.415(9) ?
C(531) C(532) 1.401(9) ?
C(532) C(533) 1.390(10) ?
C(533) C(534) 1.371(10) ?
C(534) C(535) 1.377(10) ?
C(535) C(536) 1.359(10) ?
C(611) C(612) 1.390(10) ?
C(611) C(616) 1.400(10) ?
C(612) C(613) 1.412(9) ?
C(613) C(614) 1.386(11) ?
C(614) C(615) 1.395(11) ?
C(615) C(616) 1.376(10) ?
C(621) C(622) 1.405(10) ?
C(621) C(626) 1.403(9) ?
C(622) C(623) 1.396(11) ?
C(623) C(624) 1.411(11) ?
C(624) C(625) 1.350(12) ?
C(625) C(626) 1.396(10) ?
C(631) C(632) 1.383(10) ?
C(631) C(636) 1.411(10) ?
C(632) C(633) 1.379(10) ?
C(633) C(634) 1.387(11) ?
C(634) C(635) 1.394(11) ?
C(635) C(636) 1.379(10) ?
